data_4118922
loop_
_publ_author_name
'Susan Sen'
'Nisanth N. Nair'
'Teppei Yamada'
'Hiroshi Kitagawa'
'Parimal K. Bharadwaj'

_publ_section_title
;
 High Proton Conductivity by a Metal-Organic Framework Incorporating Zn8O
 Clusters with Aligned Imidazolium Groups Decorating the Channels
;
_journal_name_full 'Journal of the American Chemical Society'
_journal_page_first 19432
_journal_page_last 19437
_journal_paper_doi 10.1021/ja3076378
_journal_volume 134
_journal_year 2012
_chemical_formula_moiety 'C222 H168 N30 O55 Zn8, 2(N O3), 6(O)'
_chemical_formula_sum 'C222 H168 N32 O67 Zn8'
_chemical_formula_weight 4879.01
_chemical_name_systematic
;
 ?
;
_space_group_IT_number 148
_symmetry_cell_setting trigonal
_symmetry_space_group_name_Hall '-R 3'
_symmetry_space_group_name_H-M 'R -3 :H'
_atom_sites_solution_hydrogens geom
_atom_sites_solution_primary direct
_atom_sites_solution_secondary difmap
_audit_creation_method SHELXL-97
_cell_angle_alpha 90.000(5)
_cell_angle_beta 90.000(5)
_cell_angle_gamma 120.000(5)
_cell_formula_units_Z 3
_cell_length_a 23.102(5)
_cell_length_b 23.102(5)
_cell_length_c 59.977(5)
_cell_measurement_temperature 100(2)
_cell_measurement_theta_max 28.4
_cell_measurement_theta_min 2.0
_cell_volume 27721(9)
_computing_cell_refinement 'SAINT 6.45 ( Bruker, 2003)'
_computing_data_collection 'SMART 5.628 (Bruker, 2003)'
_computing_data_reduction 'SAINT 6.45  (Bruker, 2003)'
_computing_molecular_graphics 'Diamond 2.1e'
_computing_structure_refinement 'SHELXL-97 (Sheldrick, 1997)'
_computing_structure_solution SIR-97
_diffrn_ambient_temperature 100(2)
_diffrn_measured_fraction_theta_full 0.998
_diffrn_measured_fraction_theta_max 0.986
_diffrn_measurement_device_type 'Bruker SMART APEX'
_diffrn_measurement_method /w-scans
_diffrn_radiation_monochromator graphite
_diffrn_radiation_source 'fine-focus sealed tube'
_diffrn_radiation_type MoK\a
_diffrn_radiation_wavelength 0.71069
_diffrn_reflns_av_R_equivalents 0.1147
_diffrn_reflns_av_sigmaI/netI 0.1262
_diffrn_reflns_limit_h_max 30
_diffrn_reflns_limit_h_min -28
_diffrn_reflns_limit_k_max 30
_diffrn_reflns_limit_k_min -30
_diffrn_reflns_limit_l_max 79
_diffrn_reflns_limit_l_min -68
_diffrn_reflns_number 61186
_diffrn_reflns_theta_full 25.00
_diffrn_reflns_theta_max 28.36
_diffrn_reflns_theta_min 1.98
_exptl_absorpt_coefficient_mu 0.566
_exptl_absorpt_correction_T_max 0.9148
_exptl_absorpt_correction_T_min 0.9049
_exptl_absorpt_correction_type empirical
_exptl_absorpt_process_details 'SADABAS 2.10 (Bruker 2003)'
_exptl_crystal_colour colorless
_exptl_crystal_density_diffrn 0.877
_exptl_crystal_description flake
_exptl_crystal_F_000 7500
_exptl_crystal_size_max 0.18
_exptl_crystal_size_mid 0.17
_exptl_crystal_size_min 0.16
_platon_squeeze_details
;
;
_refine_diff_density_max 1.725
_refine_diff_density_min -0.560
_refine_diff_density_rms 0.098
_refine_ls_extinction_method none
_refine_ls_goodness_of_fit_ref 0.885
_refine_ls_hydrogen_treatment constr
_refine_ls_matrix_type full
_refine_ls_number_parameters 504
_refine_ls_number_reflns 15219
_refine_ls_number_restraints 0
_refine_ls_restrained_S_all 0.885
_refine_ls_R_factor_all 0.1372
_refine_ls_R_factor_gt 0.0846
_refine_ls_shift/su_max 0.000
_refine_ls_shift/su_mean 0.000
_refine_ls_structure_factor_coef Fsqd
_refine_ls_weighting_details 'calc w=1/[\s^2^(Fo^2^)+(0.1141P)^2^+0.0000P] where P=(Fo^2^+2Fc^2^)/3'
_refine_ls_weighting_scheme calc
_refine_ls_wR_factor_gt 0.2255
_refine_ls_wR_factor_ref 0.2500
_reflns_number_gt 6964
_reflns_number_total 15219
_reflns_threshold_expression >2sigma(I)
_cod_data_source_file ja3076378_si_002.cif
_cod_data_source_block Compound1
_cod_original_sg_symbol_H-M 'R -3'
_cod_database_code 4118922

loop_
_symmetry_equiv_pos_as_xyz
'x, y, z'
'-y, x-y, z'
'-x+y, -x, z'
'x+2/3, y+1/3, z+1/3'
'-y+2/3, x-y+1/3, z+1/3'
'-x+y+2/3, -x+1/3, z+1/3'
'x+1/3, y+2/3, z+2/3'
'-y+1/3, x-y+2/3, z+2/3'
'-x+y+1/3, -x+2/3, z+2/3'
'-x, -y, -z'
'y, -x+y, -z'
'x-y, x, -z'
'-x+2/3, -y+1/3, -z+1/3'
'y+2/3, -x+y+1/3, -z+1/3'
'x-y+2/3, x+1/3, -z+1/3'
'-x+1/3, -y+2/3, -z+2/3'
'y+1/3, -x+y+2/3, -z+2/3'
'x-y+1/3, x+2/3, -z+2/3'

loop_
_atom_site_label
_atom_site_type_symbol
_atom_site_fract_x
_atom_site_fract_y
_atom_site_fract_z
_atom_site_U_iso_or_equiv
_atom_site_adp_type
_atom_site_occupancy
_atom_site_symmetry_multiplicity
_atom_site_calc_flag
_atom_site_refinement_flags
Zn1 Zn -0.016868(19) 0.193325(19) 0.366375(9) 0.04947(18) Uani 1 1 d .
Zn2 Zn -0.61054(7) -0.24243(7) 0.17747(2) 0.0282(3) Uani 0.25 1 d P
Zn3 Zn -0.6667 -0.3333 0.19716(4) 0.0248(5) Uani 0.25 3 d SP
O1 O -0.05526(12) 0.17233(12) 0.31954(5) 0.0576(8) Uani 1 1 d .
O2 O -0.06018(12) 0.11142(11) 0.34900(5) 0.0517(7) Uani 1 1 d .
O3 O 0.07732(13) 0.92496(12) 0.37716(6) 0.0664(9) Uani 1 1 d .
O4 O 0.16239(12) 0.91930(12) 0.36266(6) 0.0613(8) Uani 1 1 d .
O5 O -0.02754(11) 0.27180(11) 0.36426(5) 0.0541(7) Uani 1 1 d .
O6 O -0.13730(12) 0.21110(12) 0.36261(6) 0.0732(10) Uani 1 1 d .
O7 O -0.5698(4) -0.2742(5) 0.20577(13) 0.242(5) Uani 1 1 d .
O8 O -0.5295(4) -0.3112(5) 0.18348(15) 0.261(5) Uani 1 1 d .
O10 O -0.27259(14) 0.35649(14) 0.29765(11) 0.137(2) Uani 1 1 d .
O11 O -0.05146(17) 0.15539(17) 0.39674(7) 0.0781(10) Uani 1 1 d .
O13 O -0.6667 -0.3333 0.1667 0.0538(16) Uani 1 6 d S
N1 N -0.06219(13) 0.61190(13) 0.36080(6) 0.0501(8) Uani 1 1 d .
N2 N -0.09368(13) 0.50707(13) 0.35921(6) 0.0515(9) Uani 1 1 d .
N3 N -0.22408(17) -0.12085(16) 0.27929(6) 0.0619(10) Uani 1 1 d .
N5 N -0.3333 0.3333 0.29739(18) 0.106(3) Uani 1 3 d S
N4 N -0.30174(19) -0.1884(2) 0.25676(7) 0.0740(11) Uani 1 1 d .
N6 N -0.1109(6) 0.1377(8) 0.4262(2) 0.270(7) Uani 1 1 d .
C1 C -0.07242(16) 0.11816(17) 0.32883(8) 0.0463(9) Uani 1 1 d .
C2 C -0.10942(17) 0.05487(17) 0.31565(7) 0.0459(9) Uani 1 1 d .
C3 C -0.13025(19) 0.05784(19) 0.29405(8) 0.0577(11) Uani 1 1 d .
H3 H -0.1193 0.0997 0.2877 0.069 Uiso 1 1 calc R
C4 C -0.1666(2) 0.0000(2) 0.28203(8) 0.0603(11) Uani 1 1 d .
H4 H -0.1809 0.0015 0.2673 0.072 Uiso 1 1 calc R
C5 C -0.18227(19) -0.06065(19) 0.29172(8) 0.0548(10) Uani 1 1 d .
C6 C -0.16154(19) -0.06499(19) 0.31237(7) 0.0519(10) Uani 1 1 d .
H6 H -0.1716 -0.1071 0.3184 0.062 Uiso 1 1 calc R
C7 C -0.12480(17) -0.00617(17) 0.32480(7) 0.0485(9) Uani 1 1 d .
H7 H -0.1105 -0.0082 0.3395 0.058 Uiso 1 1 calc R
C8 C -0.2191(2) -0.1772(2) 0.27748(9) 0.0709(13) Uani 1 1 d .
H8 H -0.1872 -0.1848 0.2849 0.085 Uiso 1 1 calc R
C9 C -0.2660(3) -0.2195(2) 0.26364(9) 0.0794(15) Uani 1 1 d .
H9 H -0.2738 -0.2623 0.2593 0.095 Uiso 1 1 calc R
C10 C -0.2744(2) -0.1288(2) 0.26662(8) 0.0682(12) Uani 1 1 d .
H10 H -0.2887 -0.0971 0.2648 0.082 Uiso 1 1 calc R
C11 C -0.3581(3) -0.2128(3) 0.24255(9) 0.0793(15) Uani 1 1 d .
C12 C -0.4038(3) -0.1949(3) 0.24604(11) 0.1027(19) Uani 1 1 d .
H12 H -0.3989 -0.1661 0.2581 0.123 Uiso 1 1 calc R
C13 C -0.4588(3) -0.2189(4) 0.23189(12) 0.105(2) Uani 1 1 d .
H13 H -0.4907 -0.2051 0.2343 0.126 Uiso 1 1 calc R
C14 C -0.4680(3) -0.2583(4) 0.21593(12) 0.105(2) Uani 1 1 d .
C15 C -0.4182(4) -0.2753(4) 0.21040(14) 0.133(3) Uani 1 1 d .
H15 H -0.4208 -0.2989 0.1971 0.160 Uiso 1 1 calc R
C16 C -0.3656(4) -0.2554(4) 0.22547(16) 0.153(3) Uani 1 1 d .
H16 H -0.3350 -0.2713 0.2239 0.183 Uiso 1 1 calc R
C17 C -0.5266(5) -0.2802(4) 0.20120(15) 0.126(3) Uani 1 1 d .
C18 C -0.08596(16) 0.26468(17) 0.36295(8) 0.0500(10) Uani 1 1 d .
C19 C -0.08695(17) 0.32903(17) 0.36156(8) 0.0529(11) Uani 1 1 d .
C20 C -0.14744(18) 0.32805(18) 0.36274(9) 0.0676(14) Uani 1 1 d .
H20 H -0.1878 0.2866 0.3642 0.081 Uiso 1 1 calc R
C21 C -0.14960(18) 0.38666(17) 0.36183(9) 0.0656(13) Uani 1 1 d .
H21 H -0.1912 0.3856 0.3625 0.079 Uiso 1 1 calc R
C22 C -0.09117(16) 0.44648(16) 0.35987(8) 0.0508(10) Uani 1 1 d .
C23 C -0.03090(17) 0.44821(17) 0.35739(7) 0.0509(10) Uani 1 1 d .
H23 H 0.0089 0.4894 0.3547 0.061 Uiso 1 1 calc R
C24 C -0.02882(16) 0.38960(16) 0.35887(8) 0.0510(11) Uani 1 1 d .
H24 H 0.0129 0.3910 0.3580 0.061 Uiso 1 1 calc R
C25 C -0.15109(17) 0.51233(18) 0.36014(8) 0.0576(12) Uani 1 1 d .
H25 H -0.1959 0.4763 0.3602 0.069 Uiso 1 1 calc R
C26 C -0.13169(17) 0.57666(17) 0.36090(8) 0.0585(12) Uani 1 1 d .
H26 H -0.1601 0.5954 0.3614 0.070 Uiso 1 1 calc R
C27 C -0.04046(17) 0.56891(16) 0.35914(7) 0.0510(10) Uani 1 1 d .
H27 H 0.0050 0.5799 0.3581 0.061 Uiso 1 1 calc R
C28 C -0.02065(16) 0.68328(16) 0.36202(7) 0.0485(10) Uani 1 1 d .
C29 C 0.04241(17) 0.71429(17) 0.35262(7) 0.0505(10) Uani 1 1 d .
H29 H 0.0577 0.6892 0.3445 0.061 Uiso 1 1 calc R
C30 C -0.04543(17) 0.71923(17) 0.37267(8) 0.0584(12) Uani 1 1 d .
H30 H -0.0896 0.6973 0.3785 0.070 Uiso 1 1 calc R
C31 C -0.00490(18) 0.78800(18) 0.37473(8) 0.0573(12) Uani 1 1 d .
H31 H -0.0213 0.8134 0.3820 0.069 Uiso 1 1 calc R
C32 C 0.05940(17) 0.81970(16) 0.36618(7) 0.0492(10) Uani 1 1 d .
C33 C 0.08228(18) 0.78180(17) 0.35524(8) 0.0560(11) Uani 1 1 d .
H33 H 0.1265 0.8033 0.3495 0.067 Uiso 1 1 calc R
C34 C 0.10159(17) 0.89349(17) 0.36922(8) 0.0519(10) Uani 1 1 d .
C35 C -0.0736(6) 0.1744(6) 0.40890(18) 0.183(5) Uani 1 1 d .
C36 C -0.1082(13) 0.0772(10) 0.4325(3) 0.417(17) Uani 1 1 d .
H36A H -0.1383 0.0553 0.4452 0.625 Uiso 1 1 calc R
H36B H -0.0624 0.0899 0.4368 0.625 Uiso 1 1 calc R
H36C H -0.1222 0.0464 0.4198 0.625 Uiso 1 1 calc R
C37 C -0.1617(19) 0.1546(15) 0.4396(4) 0.64(3) Uani 1 1 d .
H37A H -0.1532 0.1991 0.4354 0.965 Uiso 1 1 calc R
H37B H -0.1546 0.1537 0.4557 0.965 Uiso 1 1 calc R
H37C H -0.2079 0.1213 0.4359 0.965 Uiso 1 1 calc R
OW1 O -0.1844(8) -0.0658(7) 0.2271(2) 0.406(10) Uani 1 1 d .

loop_
_atom_site_aniso_label
_atom_site_aniso_U_11
_atom_site_aniso_U_22
_atom_site_aniso_U_33
_atom_site_aniso_U_23
_atom_site_aniso_U_13
_atom_site_aniso_U_12
Zn1 0.0262(2) 0.0267(2) 0.0974(4) -0.0001(2) -0.0017(2) 0.01460(17)
Zn2 0.0327(7) 0.0251(7) 0.0220(7) 0.0008(6) 0.0149(6) 0.0108(6)
Zn3 0.0252(7) 0.0252(7) 0.0241(13) 0.000 0.000 0.0126(4)
O1 0.0402(14) 0.0302(13) 0.106(2) 0.0158(14) 0.0088(14) 0.0201(11)
O2 0.0332(13) 0.0289(13) 0.090(2) -0.0005(13) -0.0042(14) 0.0129(11)
O3 0.0422(15) 0.0312(13) 0.125(3) -0.0117(15) -0.0046(16) 0.0176(12)
O4 0.0318(14) 0.0284(13) 0.113(2) 0.0063(14) -0.0004(14) 0.0071(11)
O5 0.0252(12) 0.0287(12) 0.112(2) 0.0019(13) -0.0013(13) 0.0160(10)
O6 0.0276(13) 0.0285(13) 0.163(3) 0.0032(16) -0.0051(16) 0.0135(11)
O7 0.179(6) 0.405(12) 0.251(8) -0.208(8) -0.123(6) 0.228(8)
O8 0.156(6) 0.420(13) 0.266(8) -0.211(10) -0.132(6) 0.189(8)
O10 0.0261(15) 0.0305(15) 0.351(7) 0.012(3) -0.003(3) 0.0122(13)
O11 0.060(2) 0.075(2) 0.111(3) 0.000(2) 0.0086(19) 0.0428(18)
O13 0.051(2) 0.051(2) 0.060(4) 0.000 0.000 0.0253(12)
N1 0.0236(14) 0.0239(14) 0.102(3) 0.0018(15) 0.0068(15) 0.0116(12)
N2 0.0226(13) 0.0239(14) 0.108(3) -0.0031(15) 0.0057(15) 0.0117(11)
N3 0.055(2) 0.0428(19) 0.089(3) -0.0108(18) -0.0230(19) 0.0249(16)
N5 0.0204(17) 0.0204(17) 0.276(11) 0.000 0.000 0.0102(8)
N4 0.063(2) 0.058(2) 0.094(3) -0.008(2) -0.021(2) 0.025(2)
N6 0.262(12) 0.397(19) 0.236(11) 0.129(12) 0.140(10) 0.229(14)
C1 0.0243(16) 0.0327(18) 0.085(3) 0.0008(19) 0.0032(18) 0.0165(15)
C2 0.0303(17) 0.0361(19) 0.076(3) 0.0013(18) -0.0032(17) 0.0198(15)
C3 0.044(2) 0.038(2) 0.097(4) 0.013(2) 0.004(2) 0.0253(18)
C4 0.051(2) 0.048(2) 0.084(3) 0.011(2) -0.004(2) 0.027(2)
C5 0.042(2) 0.040(2) 0.079(3) -0.003(2) -0.007(2) 0.0183(17)
C6 0.049(2) 0.0347(19) 0.072(3) 0.0012(19) -0.004(2) 0.0208(18)
C7 0.0294(17) 0.0330(18) 0.077(3) 0.0041(18) -0.0056(18) 0.0110(15)
C8 0.065(3) 0.047(2) 0.100(4) -0.007(2) -0.029(3) 0.028(2)
C9 0.078(3) 0.058(3) 0.102(4) -0.018(3) -0.025(3) 0.034(3)
C10 0.057(3) 0.056(3) 0.092(4) -0.008(2) -0.013(3) 0.029(2)
C11 0.078(4) 0.069(3) 0.081(4) -0.010(3) -0.026(3) 0.029(3)
C12 0.083(4) 0.103(5) 0.124(5) -0.014(4) -0.017(4) 0.048(4)
C13 0.087(4) 0.131(6) 0.107(5) -0.029(4) -0.035(4) 0.062(4)
C14 0.087(4) 0.112(5) 0.104(5) -0.031(4) -0.033(4) 0.041(4)
C15 0.115(6) 0.160(7) 0.144(7) -0.065(6) -0.041(5) 0.084(6)
C16 0.103(5) 0.170(8) 0.206(9) -0.089(7) -0.062(6) 0.083(6)
C17 0.132(7) 0.140(6) 0.134(7) -0.056(5) -0.055(6) 0.088(6)
C18 0.0262(17) 0.0291(18) 0.096(3) -0.0004(18) 0.0018(18) 0.0149(15)
C19 0.0272(17) 0.0277(17) 0.104(3) -0.0022(19) 0.0012(19) 0.0142(15)
C20 0.0230(17) 0.0226(17) 0.155(5) -0.002(2) 0.001(2) 0.0098(14)
C21 0.0241(17) 0.0255(17) 0.147(4) 0.002(2) 0.003(2) 0.0123(15)
C22 0.0238(16) 0.0207(15) 0.108(3) 0.0038(18) 0.0026(18) 0.0108(13)
C23 0.0292(17) 0.0259(17) 0.097(3) 0.0047(18) 0.0025(19) 0.0136(15)
C24 0.0232(16) 0.0235(16) 0.108(3) -0.0036(18) -0.0012(18) 0.0132(14)
C25 0.0223(16) 0.0298(18) 0.121(4) 0.000(2) 0.0018(19) 0.0136(14)
C26 0.0252(17) 0.0244(17) 0.127(4) 0.000(2) 0.003(2) 0.0129(14)
C27 0.0254(17) 0.0238(16) 0.104(3) 0.0004(18) 0.0028(18) 0.0129(14)
C28 0.0242(16) 0.0220(16) 0.097(3) -0.0012(17) 0.0024(18) 0.0101(13)
C29 0.0275(17) 0.0331(18) 0.092(3) -0.0020(19) 0.0065(18) 0.0163(15)
C30 0.0281(18) 0.0236(17) 0.122(4) 0.006(2) 0.008(2) 0.0117(14)
C31 0.0332(19) 0.0286(18) 0.113(4) -0.008(2) 0.002(2) 0.0179(16)
C32 0.0302(18) 0.0247(16) 0.092(3) 0.0011(18) -0.0055(18) 0.0135(14)
C33 0.0288(18) 0.0281(18) 0.109(4) 0.005(2) 0.012(2) 0.0124(15)
C34 0.0306(18) 0.0286(18) 0.098(3) -0.0021(19) -0.0064(19) 0.0157(15)
C35 0.186(10) 0.222(11) 0.160(9) 0.063(8) 0.094(8) 0.115(9)
C36 0.57(4) 0.28(2) 0.30(2) 0.174(18) -0.04(2) 0.14(2)
C37 1.16(8) 0.68(5) 0.53(4) 0.31(4) 0.55(5) 0.79(6)
OW1 0.425(19) 0.329(15) 0.300(13) 0.018(11) 0.182(13) 0.065(13)

loop_
_atom_type_symbol
_atom_type_description
_atom_type_scat_dispersion_real
_atom_type_scat_dispersion_imag
_atom_type_scat_source
C C 0.0033 0.0016 'International Tables Vol C Tables 4.2.6.8 and 6.1.1.4'
H H 0.0000 0.0000 'International Tables Vol C Tables 4.2.6.8 and 6.1.1.4'
N N 0.0061 0.0033 'International Tables Vol C Tables 4.2.6.8 and 6.1.1.4'
O O 0.0106 0.0060 'International Tables Vol C Tables 4.2.6.8 and 6.1.1.4'
Zn Zn 0.2839 1.4301 'International Tables Vol C Tables 4.2.6.8 and 6.1.1.4'

loop_
_geom_angle_atom_site_label_1
_geom_angle_atom_site_label_2
_geom_angle_atom_site_label_3
_geom_angle
_geom_angle_site_symmetry_1
_geom_angle_site_symmetry_3
O2 Zn1 O5 128.83(11) . .
O2 Zn1 O4 112.99(11) . 2_665
O5 Zn1 O4 95.16(11) . 2_665
O2 Zn1 O11 99.37(14) . .
O5 Zn1 O11 104.89(13) . .
O4 Zn1 O11 116.65(14) 2_665 .
O13 Zn2 O8 101.6(3) . 15_455
O13 Zn2 O8 98.1(3) . 2_455
O8 Zn2 O8 114.7(3) 15_455 2_455
O13 Zn2 Zn3 52.21(6) . .
O8 Zn2 Zn3 148.3(3) 15_455 .
O8 Zn2 Zn3 89.2(2) 2_455 .
O13 Zn2 O7 93.5(2) . .
O8 Zn2 O7 120.1(3) 15_455 .
O8 Zn2 O7 120.0(3) 2_455 .
Zn3 Zn2 O7 54.4(3) . .
O13 Zn2 Zn2 54.75(2) . 14_445
O8 Zn2 Zn2 60.3(3) 15_455 14_445
O8 Zn2 Zn2 145.8(3) 2_455 14_445
Zn3 Zn2 Zn2 88.20(5) . 14_445
O7 Zn2 Zn2 85.27(16) . 14_445
O13 Zn2 Zn2 54.75(2) . 15_455
O8 Zn2 Zn2 88.8(2) 15_455 15_455
O8 Zn2 Zn2 55.8(3) 2_455 15_455
Zn3 Zn2 Zn2 88.20(5) . 15_455
O7 Zn2 Zn2 142.4(3) . 15_455
Zn2 Zn2 Zn2 90.06(8) 14_445 15_455
O13 Zn2 Zn3 34.02(4) . 13_345
O8 Zn2 Zn3 69.7(2) 15_455 13_345
O8 Zn2 Zn3 100.8(3) 2_455 13_345
Zn3 Zn2 Zn3 86.22(9) . 13_345
O7 Zn2 Zn3 119.28(19) . 13_345
Zn2 Zn2 Zn3 45.04(4) 14_445 13_345
Zn2 Zn2 Zn3 45.04(4) 15_455 13_345
O13 Zn3 O7 104.8(3) . 2_455
O13 Zn3 O7 104.8(3) . .
O7 Zn3 O7 113.7(2) 2_455 .
O13 Zn3 O7 104.8(3) . 3_445
O7 Zn3 O7 113.7(2) 2_455 3_445
O7 Zn3 O7 113.7(2) . 3_445
O13 Zn3 Zn2 57.24(6) . 2_455
O7 Zn3 Zn2 64.1(3) 2_455 2_455
O7 Zn3 Zn2 157.5(3) . 2_455
O7 Zn3 Zn2 85.84(18) 3_445 2_455
O13 Zn3 Zn2 57.24(6) . .
O7 Zn3 Zn2 85.84(18) 2_455 .
O7 Zn3 Zn2 64.1(3) . .
O7 Zn3 Zn2 157.5(3) 3_445 .
Zn2 Zn3 Zn2 93.48(9) 2_455 .
O13 Zn3 Zn2 57.24(6) . 3_445
O7 Zn3 Zn2 157.5(3) 2_455 3_445
O7 Zn3 Zn2 85.84(18) . 3_445
O7 Zn3 Zn2 64.1(3) 3_445 3_445
Zn2 Zn3 Zn2 93.48(9) 2_455 3_445
Zn2 Zn3 Zn2 93.48(9) . 3_445
O13 Zn3 Zn2 36.54(4) . 14_445
O7 Zn3 Zn2 127.7(2) 2_455 14_445
O7 Zn3 Zn2 69.5(2) . 14_445
O7 Zn3 Zn2 110.8(3) 3_445 14_445
Zn2 Zn3 Zn2 93.78(9) 2_455 14_445
Zn2 Zn3 Zn2 46.75(4) . 14_445
Zn2 Zn3 Zn2 46.76(4) 3_445 14_445
O13 Zn3 Zn2 36.54(4) . 13_345
O7 Zn3 Zn2 110.8(3) 2_455 13_345
O7 Zn3 Zn2 127.7(2) . 13_345
O7 Zn3 Zn2 69.5(2) 3_445 13_345
Zn2 Zn3 Zn2 46.75(4) 2_455 13_345
Zn2 Zn3 Zn2 93.78(9) . 13_345
Zn2 Zn3 Zn2 46.76(4) 3_445 13_345
Zn2 Zn3 Zn2 62.08(6) 14_445 13_345
O13 Zn3 Zn2 36.54(4) . 15_455
O7 Zn3 Zn2 69.5(2) 2_455 15_455
O7 Zn3 Zn2 110.8(3) . 15_455
O7 Zn3 Zn2 127.7(2) 3_445 15_455
Zn2 Zn3 Zn2 46.76(4) 2_455 15_455
Zn2 Zn3 Zn2 46.76(4) . 15_455
Zn2 Zn3 Zn2 93.78(9) 3_445 15_455
Zn2 Zn3 Zn2 62.08(6) 14_445 15_455
Zn2 Zn3 Zn2 62.08(6) 13_345 15_455
C1 O2 Zn1 115.4(2) . .
C34 O4 Zn1 110.8(2) . 3_565
C18 O5 Zn1 120.0(2) . .
C17 O7 Zn3 127.9(7) . .
C17 O7 Zn2 114.0(8) . .
Zn3 O7 Zn2 61.45(18) . .
C17 O8 Zn2 118.7(7) . 14_445
C17 O8 Zn2 109.8(7) . 3_445
Zn2 O8 Zn2 63.93(17) 14_445 3_445
C35 O11 Zn1 126.2(6) . .
Zn3 O13 Zn3 180.0 13_345 .
Zn3 O13 Zn2 70.56(4) 13_345 14_445
Zn3 O13 Zn2 109.47(4) . 14_445
Zn3 O13 Zn2 70.54(4) 13_345 13_345
Zn3 O13 Zn2 109.46(4) . 13_345
Zn2 O13 Zn2 109.51(4) 14_445 13_345
Zn3 O13 Zn2 109.44(4) 13_345 2_455
Zn3 O13 Zn2 70.55(4) . 2_455
Zn2 O13 Zn2 180.0 14_445 2_455
Zn2 O13 Zn2 70.50(4) 13_345 2_455
Zn3 O13 Zn2 109.44(4) 13_345 .
Zn3 O13 Zn2 70.55(4) . .
Zn2 O13 Zn2 70.50(4) 14_445 .
Zn2 O13 Zn2 179.995(1) 13_345 .
Zn2 O13 Zn2 109.50(4) 2_455 .
Zn3 O13 Zn2 109.40(4) 13_345 3_445
Zn3 O13 Zn2 70.60(4) . 3_445
Zn2 O13 Zn2 70.50(4) 14_445 3_445
Zn2 O13 Zn2 70.50(4) 13_345 3_445
Zn2 O13 Zn2 109.50(4) 2_455 3_445
Zn2 O13 Zn2 109.50(4) . 3_445
Zn3 O13 Zn2 70.56(4) 13_345 15_455
Zn3 O13 Zn2 109.44(4) . 15_455
Zn2 O13 Zn2 109.50(4) 14_445 15_455
Zn2 O13 Zn2 109.50(4) 13_345 15_455
Zn2 O13 Zn2 70.50(4) 2_455 15_455
Zn2 O13 Zn2 70.50(4) . 15_455
Zn2 O13 Zn2 180.0 3_445 15_455
C27 N1 C26 108.8(3) . .
C27 N1 C28 125.4(3) . .
C26 N1 C28 125.8(3) . .
C27 N2 C25 108.3(3) . .
C27 N2 C22 125.4(3) . .
C25 N2 C22 126.2(3) . .
C10 N3 C8 107.9(4) . .
C10 N3 C5 123.4(4) . .
C8 N3 C5 128.6(3) . .
O10 N5 O10 119.98(4) . 3_455
O10 N5 O10 119.98(4) . 2_565
O10 N5 O10 119.98(4) 3_455 2_565
C10 N4 C9 107.6(4) . .
C10 N4 C11 123.1(4) . .
C9 N4 C11 129.3(4) . .
C35 N6 C36 118.6(13) . .
C35 N6 C37 122.8(14) . .
C36 N6 C37 118.5(14) . .
O1 C1 O2 125.0(4) . .
O1 C1 C2 119.1(4) . .
O2 C1 C2 115.9(3) . .
C7 C2 C3 120.0(4) . .
C7 C2 C1 121.0(4) . .
C3 C2 C1 119.0(3) . .
C4 C3 C2 119.8(4) . .
C4 C3 H3 120.1 . .
C2 C3 H3 120.1 . .
C3 C4 C5 119.1(4) . .
C3 C4 H4 120.4 . .
C5 C4 H4 120.4 . .
C6 C5 C4 122.4(4) . .
C6 C5 N3 119.6(4) . .
C4 C5 N3 117.9(4) . .
C5 C6 C7 118.8(4) . .
C5 C6 H6 120.6 . .
C7 C6 H6 120.6 . .
C2 C7 C6 119.9(4) . .
C2 C7 H7 120.0 . .
C6 C7 H7 120.0 . .
C9 C8 N3 108.9(4) . .
C9 C8 H8 125.6 . .
N3 C8 H8 125.6 . .
C8 C9 N4 106.3(4) . .
C8 C9 H9 126.8 . .
N4 C9 H9 126.8 . .
N3 C10 N4 109.2(4) . .
N3 C10 H10 125.4 . .
N4 C10 H10 125.4 . .
C12 C11 C16 120.5(6) . .
C12 C11 N4 119.7(5) . .
C16 C11 N4 119.7(6) . .
C11 C12 C13 119.3(6) . .
C11 C12 H12 120.4 . .
C13 C12 H12 120.4 . .
C14 C13 C12 122.6(7) . .
C14 C13 H13 118.7 . .
C12 C13 H13 118.7 . .
C13 C14 C15 120.4(6) . .
C13 C14 C17 119.7(7) . .
C15 C14 C17 119.5(7) . .
C16 C15 C14 116.7(7) . .
C16 C15 H15 121.7 . .
C14 C15 H15 121.7 . .
C11 C16 C15 119.7(7) . .
C11 C16 H16 120.1 . .
C15 C16 H16 120.1 . .
O7 C17 O8 118.8(8) . .
O7 C17 C14 122.4(8) . .
O8 C17 C14 118.6(8) . .
O6 C18 O5 124.3(3) . .
O6 C18 C19 121.2(3) . .
O5 C18 C19 114.5(3) . .
C24 C19 C20 118.9(3) . .
C24 C19 C18 121.4(3) . .
C20 C19 C18 119.7(3) . .
C21 C20 C19 120.8(3) . .
C21 C20 H20 119.6 . .
C19 C20 H20 119.6 . .
C22 C21 C20 119.4(3) . .
C22 C21 H21 120.3 . .
C20 C21 H21 120.3 . .
C21 C22 C23 120.6(3) . .
C21 C22 N2 119.2(3) . .
C23 C22 N2 120.2(3) . .
C22 C23 C24 119.6(3) . .
C22 C23 H23 120.2 . .
C24 C23 H23 120.2 . .
C19 C24 C23 120.5(3) . .
C19 C24 H24 119.7 . .
C23 C24 H24 119.7 . .
C26 C25 N2 107.3(3) . .
C26 C25 H25 126.3 . .
N2 C25 H25 126.3 . .
C25 C26 N1 107.5(3) . .
C25 C26 H26 126.2 . .
N1 C26 H26 126.2 . .
N1 C27 N2 108.1(3) . .
N1 C27 H27 126.0 . .
N2 C27 H27 126.0 . .
C30 C28 C29 121.6(3) . .
C30 C28 N1 118.4(3) . .
C29 C28 N1 120.0(3) . .
C33 C29 C28 118.6(3) . .
C33 C29 H29 120.7 . .
C28 C29 H29 120.7 . .
C28 C30 C31 119.0(3) . .
C28 C30 H30 120.5 . .
C31 C30 H30 120.5 . .
C32 C31 C30 120.2(3) . .
C32 C31 H31 119.9 . .
C30 C31 H31 119.9 . .
C31 C32 C33 119.1(3) . .
C31 C32 C34 118.3(3) . .
C33 C32 C34 122.6(3) . .
C29 C33 C32 121.4(3) . .
C29 C33 H33 119.3 . .
C32 C33 H33 119.3 . .
O3 C34 O4 124.6(3) . .
O3 C34 C32 119.9(3) . .
O4 C34 C32 115.5(3) . .
O11 C35 N6 122.5(12) . .
N6 C36 H36A 109.5 . .
N6 C36 H36B 109.5 . .
H36A C36 H36B 109.5 . .
N6 C36 H36C 109.5 . .
H36A C36 H36C 109.5 . .
H36B C36 H36C 109.5 . .
N6 C37 H37A 109.5 . .
N6 C37 H37B 109.5 . .
H37A C37 H37B 109.5 . .
N6 C37 H37C 109.5 . .
H37A C37 H37C 109.5 . .
H37B C37 H37C 109.5 . .

loop_
_geom_bond_atom_site_label_1
_geom_bond_atom_site_label_2
_geom_bond_distance
_geom_bond_site_symmetry_2
Zn1 O2 1.943(3) .
Zn1 O5 1.952(2) .
Zn1 O4 1.965(3) 2_665
Zn1 O11 2.006(4) .
Zn2 O13 1.9464(14) .
Zn2 O8 2.069(8) 15_455
Zn2 O8 2.172(8) 2_455
Zn2 Zn3 2.1826(19) .
Zn2 O7 2.236(8) .
Zn2 Zn2 2.247(2) 14_445
Zn2 Zn2 2.247(2) 15_455
Zn2 Zn3 3.083(2) 13_345
Zn3 O13 1.829(2) .
Zn3 O7 2.021(7) 2_455
Zn3 O7 2.021(7) .
Zn3 O7 2.021(7) 3_445
Zn3 Zn2 2.1826(19) 2_455
Zn3 Zn2 2.1826(19) 3_445
Zn3 Zn2 3.083(2) 14_445
Zn3 Zn2 3.083(2) 13_345
Zn3 Zn2 3.083(2) 15_455
O1 C1 1.240(4) .
O2 C1 1.270(5) .
O3 C34 1.215(4) .
O4 C34 1.283(4) .
O4 Zn1 1.965(2) 3_565
O5 C18 1.278(4) .
O6 C18 1.213(4) .
O7 C17 1.110(8) .
O8 C17 1.263(9) .
O8 Zn2 2.069(8) 14_445
O8 Zn2 2.172(8) 3_445
O10 N5 1.227(3) .
O11 C35 1.101(10) .
O13 Zn3 1.829(2) 13_345
O13 Zn2 1.9463(14) 14_445
O13 Zn2 1.9463(14) 13_345
O13 Zn2 1.9464(14) 2_455
O13 Zn2 1.9464(14) 3_445
O13 Zn2 1.9465(14) 15_455
N1 C27 1.322(4) .
N1 C26 1.390(4) .
N1 C28 1.436(4) .
N2 C27 1.340(4) .
N2 C25 1.392(4) .
N2 C22 1.430(4) .
N3 C10 1.322(5) .
N3 C8 1.368(5) .
N3 C5 1.442(5) .
N5 O10 1.227(3) 3_455
N5 O10 1.227(3) 2_565
N4 C10 1.332(6) .
N4 C9 1.400(6) .
N4 C11 1.417(6) .
N6 C35 1.346(12) .
N6 C36 1.477(19) .
N6 C37 1.62(4) .
C1 C2 1.498(5) .
C2 C7 1.384(5) .
C2 C3 1.395(6) .
C3 C4 1.375(6) .
C3 H3 0.9500 .
C4 C5 1.387(5) .
C4 H4 0.9500 .
C5 C6 1.350(6) .
C6 C7 1.403(5) .
C6 H6 0.9500 .
C7 H7 0.9500 .
C8 C9 1.326(6) .
C8 H8 0.9500 .
C9 H9 0.9500 .
C10 H10 0.9500 .
C11 C12 1.327(8) .
C11 C16 1.370(9) .
C12 C13 1.393(8) .
C12 H12 0.9500 .
C13 C14 1.263(8) .
C13 H13 0.9500 .
C14 C15 1.427(9) .
C14 C17 1.477(9) .
C15 C16 1.396(9) .
C15 H15 0.9500 .
C16 H16 0.9500 .
C18 C19 1.501(5) .
C19 C24 1.381(5) .
C19 C20 1.388(5) .
C20 C21 1.381(5) .
C20 H20 0.9500 .
C21 C22 1.371(5) .
C21 H21 0.9500 .
C22 C23 1.381(5) .
C23 C24 1.381(4) .
C23 H23 0.9500 .
C24 H24 0.9500 .
C25 C26 1.321(5) .
C25 H25 0.9500 .
C26 H26 0.9500 .
C27 H27 0.9500 .
C28 C30 1.379(5) .
C28 C29 1.382(5) .
C29 C33 1.367(5) .
C29 H29 0.9500 .
C30 C31 1.389(5) .
C30 H30 0.9500 .
C31 C32 1.385(5) .
C31 H31 0.9500 .
C32 C33 1.393(5) .
C32 C34 1.493(5) .
C33 H33 0.9500 .
C36 H36A 0.9800 .
C36 H36B 0.9800 .
C36 H36C 0.9800 .
C37 H37A 0.9800 .
C37 H37B 0.9800 .
C37 H37C 0.9800 .

loop_
_geom_torsion_atom_site_label_1
_geom_torsion_atom_site_label_2
_geom_torsion_atom_site_label_3
_geom_torsion_atom_site_label_4
_geom_torsion
_geom_torsion_site_symmetry_1
_geom_torsion_site_symmetry_4
O8 Zn2 Zn3 O13 -39.7(4) 15_455 .
O8 Zn2 Zn3 O13 100.9(3) 2_455 .
O7 Zn2 Zn3 O13 -130.53(19) . .
Zn2 Zn2 Zn3 O13 -45.06(4) 14_445 .
Zn2 Zn2 Zn3 O13 45.06(4) 15_455 .
Zn3 Zn2 Zn3 O13 0.0 13_345 .
O13 Zn2 Zn3 O7 -110.6(3) . 2_455
O8 Zn2 Zn3 O7 -150.2(5) 15_455 2_455
O8 Zn2 Zn3 O7 -9.7(4) 2_455 2_455
O7 Zn2 Zn3 O7 118.9(4) . 2_455
Zn2 Zn2 Zn3 O7 -155.6(3) 14_445 2_455
Zn2 Zn2 Zn3 O7 -65.5(3) 15_455 2_455
Zn3 Zn2 Zn3 O7 -110.6(3) 13_345 2_455
O13 Zn2 Zn3 O7 130.53(19) . .
O8 Zn2 Zn3 O7 90.9(5) 15_455 .
O8 Zn2 Zn3 O7 -128.6(3) 2_455 .
Zn2 Zn2 Zn3 O7 85.5(2) 14_445 .
Zn2 Zn2 Zn3 O7 175.6(2) 15_455 .
Zn3 Zn2 Zn3 O7 130.53(19) 13_345 .
O13 Zn2 Zn3 O7 40.7(5) . 3_445
O8 Zn2 Zn3 O7 1.0(7) 15_455 3_445
O8 Zn2 Zn3 O7 141.6(6) 2_455 3_445
O7 Zn2 Zn3 O7 -89.8(3) . 3_445
Zn2 Zn2 Zn3 O7 -4.4(5) 14_445 3_445
Zn2 Zn2 Zn3 O7 85.7(5) 15_455 3_445
Zn3 Zn2 Zn3 O7 40.7(5) 13_345 3_445
O13 Zn2 Zn3 Zn2 -46.85(5) . 2_455
O8 Zn2 Zn3 Zn2 -86.5(4) 15_455 2_455
O8 Zn2 Zn3 Zn2 54.0(3) 2_455 2_455
O7 Zn2 Zn3 Zn2 -177.4(2) . 2_455
Zn2 Zn2 Zn3 Zn2 -91.91(5) 14_445 2_455
Zn2 Zn2 Zn3 Zn2 -1.79(8) 15_455 2_455
Zn3 Zn2 Zn3 Zn2 -46.85(5) 13_345 2_455
O13 Zn2 Zn3 Zn2 46.85(5) . 3_445
O8 Zn2 Zn3 Zn2 7.2(4) 15_455 3_445
O8 Zn2 Zn3 Zn2 147.7(3) 2_455 3_445
O7 Zn2 Zn3 Zn2 -83.7(2) . 3_445
Zn2 Zn2 Zn3 Zn2 1.80(8) 14_445 3_445
Zn2 Zn2 Zn3 Zn2 91.91(5) 15_455 3_445
Zn3 Zn2 Zn3 Zn2 46.86(5) 13_345 3_445
O13 Zn2 Zn3 Zn2 45.06(4) . 14_445
O8 Zn2 Zn3 Zn2 5.4(4) 15_455 14_445
O8 Zn2 Zn3 Zn2 145.9(3) 2_455 14_445
O7 Zn2 Zn3 Zn2 -85.5(2) . 14_445
Zn2 Zn2 Zn3 Zn2 90.12(9) 15_455 14_445
Zn3 Zn2 Zn3 Zn2 45.06(4) 13_345 14_445
O13 Zn2 Zn3 Zn2 0.0 . 13_345
O8 Zn2 Zn3 Zn2 -39.7(4) 15_455 13_345
O8 Zn2 Zn3 Zn2 100.9(3) 2_455 13_345
O7 Zn2 Zn3 Zn2 -130.53(19) . 13_345
Zn2 Zn2 Zn3 Zn2 -45.06(4) 14_445 13_345
Zn2 Zn2 Zn3 Zn2 45.06(4) 15_455 13_345
Zn3 Zn2 Zn3 Zn2 0.0 13_345 13_345
O13 Zn2 Zn3 Zn2 -45.06(4) . 15_455
O8 Zn2 Zn3 Zn2 -84.7(4) 15_455 15_455
O8 Zn2 Zn3 Zn2 55.8(3) 2_455 15_455
O7 Zn2 Zn3 Zn2 -175.6(2) . 15_455
Zn2 Zn2 Zn3 Zn2 -90.12(9) 14_445 15_455
Zn3 Zn2 Zn3 Zn2 -45.06(4) 13_345 15_455
O5 Zn1 O2 C1 33.8(3) . .
O4 Zn1 O2 C1 -84.0(3) 2_665 .
O11 Zn1 O2 C1 151.7(2) . .
O2 Zn1 O5 C18 46.0(4) . .
O4 Zn1 O5 C18 171.2(3) 2_665 .
O11 Zn1 O5 C18 -69.5(3) . .
O13 Zn3 O7 C17 -58.0(12) . .
O7 Zn3 O7 C17 -171.9(9) 2_455 .
O7 Zn3 O7 C17 55.9(15) 3_445 .
Zn2 Zn3 O7 C17 -92.6(13) 2_455 .
Zn2 Zn3 O7 C17 -99.4(12) . .
Zn2 Zn3 O7 C17 -3.5(11) 3_445 .
Zn2 Zn3 O7 C17 -48.6(11) 14_445 .
Zn2 Zn3 O7 C17 -25.8(14) 13_345 .
Zn2 Zn3 O7 C17 -96.0(12) 15_455 .
O13 Zn3 O7 Zn2 41.39(13) . .
O7 Zn3 O7 Zn2 -72.5(4) 2_455 .
O7 Zn3 O7 Zn2 155.3(4) 3_445 .
Zn2 Zn3 O7 Zn2 6.8(5) 2_455 .
Zn2 Zn3 O7 Zn2 95.91(13) 3_445 .
Zn2 Zn3 O7 Zn2 50.84(11) 14_445 .
Zn2 Zn3 O7 Zn2 73.6(3) 13_345 .
Zn2 Zn3 O7 Zn2 3.44(15) 15_455 .
O13 Zn2 O7 C17 84.5(8) . .
O8 Zn2 O7 C17 -21.1(10) 15_455 .
O8 Zn2 O7 C17 -174.0(7) 2_455 .
Zn3 Zn2 O7 C17 121.5(8) . .
Zn2 Zn2 O7 C17 30.4(8) 14_445 .
Zn2 Zn2 O7 C17 114.3(8) 15_455 .
Zn3 Zn2 O7 C17 61.1(9) 13_345 .
O13 Zn2 O7 Zn3 -37.00(13) . .
O8 Zn2 O7 Zn3 -142.6(3) 15_455 .
O8 Zn2 O7 Zn3 64.4(4) 2_455 .
Zn2 Zn2 O7 Zn3 -91.17(12) 14_445 .
Zn2 Zn2 O7 Zn3 -7.2(3) 15_455 .
Zn3 Zn2 O7 Zn3 -60.4(2) 13_345 .
O2 Zn1 O11 C35 -131.9(9) . .
O5 Zn1 O11 C35 2.6(9) . .
O4 Zn1 O11 C35 106.4(9) 2_665 .
O7 Zn3 O13 Zn2 135.0(2) 2_455 14_445
O7 Zn3 O13 Zn2 15.0(2) . 14_445
O7 Zn3 O13 Zn2 -105.0(2) 3_445 14_445
Zn2 Zn3 O13 Zn2 180.0 2_455 14_445
Zn2 Zn3 O13 Zn2 60.0 . 14_445
Zn2 Zn3 O13 Zn2 -60.0 3_445 14_445
Zn2 Zn3 O13 Zn2 -120.0 13_345 14_445
Zn2 Zn3 O13 Zn2 120.0 15_455 14_445
O7 Zn3 O13 Zn2 -105.0(2) 2_455 13_345
O7 Zn3 O13 Zn2 135.0(2) . 13_345
O7 Zn3 O13 Zn2 15.0(2) 3_445 13_345
Zn2 Zn3 O13 Zn2 -60.0 2_455 13_345
Zn2 Zn3 O13 Zn2 180.0 . 13_345
Zn2 Zn3 O13 Zn2 60.0 3_445 13_345
Zn2 Zn3 O13 Zn2 120.0 14_445 13_345
Zn2 Zn3 O13 Zn2 -120.0 15_455 13_345
O7 Zn3 O13 Zn2 -45.0(2) 2_455 2_455
O7 Zn3 O13 Zn2 -165.0(2) . 2_455
O7 Zn3 O13 Zn2 75.0(2) 3_445 2_455
Zn2 Zn3 O13 Zn2 -120.0 . 2_455
Zn2 Zn3 O13 Zn2 120.0 3_445 2_455
Zn2 Zn3 O13 Zn2 180.0 14_445 2_455
Zn2 Zn3 O13 Zn2 60.0 13_345 2_455
Zn2 Zn3 O13 Zn2 -60.0 15_455 2_455
O7 Zn3 O13 Zn2 75.0(2) 2_455 .
O7 Zn3 O13 Zn2 -45.0(2) . .
O7 Zn3 O13 Zn2 -165.0(2) 3_445 .
Zn2 Zn3 O13 Zn2 120.0 2_455 .
Zn2 Zn3 O13 Zn2 -120.0 3_445 .
Zn2 Zn3 O13 Zn2 -60.0 14_445 .
Zn2 Zn3 O13 Zn2 180.0 13_345 .
Zn2 Zn3 O13 Zn2 60.0 15_455 .
O7 Zn3 O13 Zn2 -165.0(2) 2_455 3_445
O7 Zn3 O13 Zn2 75.0(2) . 3_445
O7 Zn3 O13 Zn2 -45.0(2) 3_445 3_445
Zn2 Zn3 O13 Zn2 -120.0 2_455 3_445
Zn2 Zn3 O13 Zn2 120.0 . 3_445
Zn2 Zn3 O13 Zn2 60.0 14_445 3_445
Zn2 Zn3 O13 Zn2 -60.0 13_345 3_445
Zn2 Zn3 O13 Zn2 180.0 15_455 3_445
O7 Zn3 O13 Zn2 15.0(2) 2_455 15_455
O7 Zn3 O13 Zn2 -105.0(2) . 15_455
O7 Zn3 O13 Zn2 135.0(2) 3_445 15_455
Zn2 Zn3 O13 Zn2 60.0 2_455 15_455
Zn2 Zn3 O13 Zn2 -60.0 . 15_455
Zn2 Zn3 O13 Zn2 180.0 3_445 15_455
Zn2 Zn3 O13 Zn2 -120.0 14_445 15_455
Zn2 Zn3 O13 Zn2 120.0 13_345 15_455
O8 Zn2 O13 Zn3 -20.0(3) 15_455 13_345
O8 Zn2 O13 Zn3 97.3(2) 2_455 13_345
Zn3 Zn2 O13 Zn3 180.0 . 13_345
O7 Zn2 O13 Zn3 -141.7(2) . 13_345
Zn2 Zn2 O13 Zn3 -60.04(5) 14_445 13_345
Zn2 Zn2 O13 Zn3 60.03(5) 15_455 13_345
O8 Zn2 O13 Zn3 160.0(3) 15_455 .
O8 Zn2 O13 Zn3 -82.7(2) 2_455 .
O7 Zn2 O13 Zn3 38.3(2) . .
Zn2 Zn2 O13 Zn3 119.97(5) 14_445 .
Zn2 Zn2 O13 Zn3 -119.96(5) 15_455 .
Zn3 Zn2 O13 Zn3 180.0 13_345 .
O8 Zn2 O13 Zn2 40.0(3) 15_455 14_445
O8 Zn2 O13 Zn2 157.4(2) 2_455 14_445
Zn3 Zn2 O13 Zn2 -119.97(5) . 14_445
O7 Zn2 O13 Zn2 -81.7(2) . 14_445
Zn2 Zn2 O13 Zn2 120.07(10) 15_455 14_445
Zn3 Zn2 O13 Zn2 60.04(5) 13_345 14_445
O8 Zn2 O13 Zn2 -140.0(3) 15_455 2_455
O8 Zn2 O13 Zn2 -22.6(2) 2_455 2_455
Zn3 Zn2 O13 Zn2 60.03(5) . 2_455
O7 Zn2 O13 Zn2 98.3(2) . 2_455
Zn2 Zn2 O13 Zn2 180.0 14_445 2_455
Zn2 Zn2 O13 Zn2 -59.93(10) 15_455 2_455
Zn3 Zn2 O13 Zn2 -119.96(5) 13_345 2_455
O8 Zn2 O13 Zn2 100.0(3) 15_455 3_445
O8 Zn2 O13 Zn2 -142.7(2) 2_455 3_445
Zn3 Zn2 O13 Zn2 -60.03(5) . 3_445
O7 Zn2 O13 Zn2 -21.8(2) . 3_445
Zn2 Zn2 O13 Zn2 59.93(10) 14_445 3_445
Zn2 Zn2 O13 Zn2 180.0 15_455 3_445
Zn3 Zn2 O13 Zn2 119.97(5) 13_345 3_445
O8 Zn2 O13 Zn2 -80.1(3) 15_455 15_455
O8 Zn2 O13 Zn2 37.3(2) 2_455 15_455
Zn3 Zn2 O13 Zn2 119.96(5) . 15_455
O7 Zn2 O13 Zn2 158.2(2) . 15_455
Zn2 Zn2 O13 Zn2 -120.07(10) 14_445 15_455
Zn3 Zn2 O13 Zn2 -60.03(5) 13_345 15_455
Zn1 O2 C1 O1 4.6(4) . .
Zn1 O2 C1 C2 -176.5(2) . .
O1 C1 C2 C7 174.8(3) . .
O2 C1 C2 C7 -4.2(5) . .
O1 C1 C2 C3 -7.2(5) . .
O2 C1 C2 C3 173.9(3) . .
C7 C2 C3 C4 0.7(6) . .
C1 C2 C3 C4 -177.3(3) . .
C2 C3 C4 C5 0.3(6) . .
C3 C4 C5 C6 -1.8(6) . .
C3 C4 C5 N3 176.1(4) . .
C10 N3 C5 C6 141.1(5) . .
C8 N3 C5 C6 -41.5(7) . .
C10 N3 C5 C4 -36.9(6) . .
C8 N3 C5 C4 140.5(5) . .
C4 C5 C6 C7 2.3(6) . .
N3 C5 C6 C7 -175.6(4) . .
C3 C2 C7 C6 -0.2(5) . .
C1 C2 C7 C6 177.8(3) . .
C5 C6 C7 C2 -1.3(6) . .
C10 N3 C8 C9 0.3(6) . .
C5 N3 C8 C9 -177.4(5) . .
N3 C8 C9 N4 -0.5(6) . .
C10 N4 C9 C8 0.5(6) . .
C11 N4 C9 C8 -177.8(5) . .
C8 N3 C10 N4 0.0(6) . .
C5 N3 C10 N4 177.8(4) . .
C9 N4 C10 N3 -0.3(6) . .
C11 N4 C10 N3 178.2(5) . .
C10 N4 C11 C12 -31.2(8) . .
C9 N4 C11 C12 146.9(6) . .
C10 N4 C11 C16 149.6(7) . .
C9 N4 C11 C16 -32.3(9) . .
C16 C11 C12 C13 -1.2(11) . .
N4 C11 C12 C13 179.6(6) . .
C11 C12 C13 C14 1.3(11) . .
C12 C13 C14 C15 -5.9(12) . .
C12 C13 C14 C17 -178.3(7) . .
C13 C14 C15 C16 10.1(13) . .
C17 C14 C15 C16 -177.5(8) . .
C12 C11 C16 C15 5.8(13) . .
N4 C11 C16 C15 -174.9(7) . .
C14 C15 C16 C11 -10.0(13) . .
Zn3 O7 C17 O8 26.1(18) . .
Zn2 O7 C17 O8 -45.5(14) . .
Zn3 O7 C17 C14 -148.9(7) . .
Zn2 O7 C17 C14 139.6(7) . .
Zn2 O8 C17 O7 37.4(15) 14_445 .
Zn2 O8 C17 O7 -33.0(14) 3_445 .
Zn2 O8 C17 C14 -147.5(6) 14_445 .
Zn2 O8 C17 C14 142.1(7) 3_445 .
C13 C14 C17 O7 -15.6(15) . .
C15 C14 C17 O7 171.9(11) . .
C13 C14 C17 O8 169.4(10) . .
C15 C14 C17 O8 -3.0(13) . .
Zn1 O5 C18 O6 -1.0(6) . .
Zn1 O5 C18 C19 179.6(3) . .
O6 C18 C19 C24 -171.0(4) . .
O5 C18 C19 C24 8.3(6) . .
O6 C18 C19 C20 8.3(7) . .
O5 C18 C19 C20 -172.4(4) . .
C24 C19 C20 C21 -1.6(8) . .
C18 C19 C20 C21 179.1(5) . .
C19 C20 C21 C22 -0.4(8) . .
C20 C21 C22 C23 4.1(8) . .
C20 C21 C22 N2 -179.2(5) . .
C27 N2 C22 C21 174.3(4) . .
C25 N2 C22 C21 -0.8(7) . .
C27 N2 C22 C23 -9.0(7) . .
C25 N2 C22 C23 175.9(4) . .
C21 C22 C23 C24 -5.7(7) . .
N2 C22 C23 C24 177.7(4) . .
C20 C19 C24 C23 0.0(7) . .
C18 C19 C24 C23 179.3(4) . .
C22 C23 C24 C19 3.6(7) . .
C27 N2 C25 C26 -0.8(5) . .
C22 N2 C25 C26 175.0(4) . .
N2 C25 C26 N1 -0.9(5) . .
C27 N1 C26 C25 2.3(5) . .
C28 N1 C26 C25 -178.4(4) . .
C26 N1 C27 N2 -2.8(5) . .
C28 N1 C27 N2 177.9(4) . .
C25 N2 C27 N1 2.2(5) . .
C22 N2 C27 N1 -173.6(4) . .
C27 N1 C28 C30 -153.2(4) . .
C26 N1 C28 C30 27.5(6) . .
C27 N1 C28 C29 26.9(6) . .
C26 N1 C28 C29 -152.3(4) . .
C30 C28 C29 C33 4.1(7) . .
N1 C28 C29 C33 -176.1(4) . .
C29 C28 C30 C31 -2.6(7) . .
N1 C28 C30 C31 177.6(4) . .
C28 C30 C31 C32 0.0(7) . .
C30 C31 C32 C33 0.9(7) . .
C30 C31 C32 C34 -178.7(4) . .
C28 C29 C33 C32 -3.0(7) . .
C31 C32 C33 C29 0.6(7) . .
C34 C32 C33 C29 -179.8(4) . .
Zn1 O4 C34 O3 -1.6(6) 3_565 .
Zn1 O4 C34 C32 177.2(3) 3_565 .
C31 C32 C34 O3 -6.8(6) . .
C33 C32 C34 O3 173.6(4) . .
C31 C32 C34 O4 174.3(4) . .
C33 C32 C34 O4 -5.3(6) . .
Zn1 O11 C35 N6 162.4(9) . .
C36 N6 C35 O11 16(2) . .
C37 N6 C35 O11 -161(2) . .

loop_
_platon_squeeze_void_nr
_platon_squeeze_void_average_x
_platon_squeeze_void_average_y
_platon_squeeze_void_average_z
_platon_squeeze_void_volume
_platon_squeeze_void_count_electrons
_platon_squeeze_void_content
1 -0.019 0.054 0.167 4214 849 ' '
2 0.000 0.000 0.393 89 32 ' '
3 -0.042 0.489 0.500 4220 850 ' '
4 0.000 0.000 0.608 90 37 ' '
5 -0.008 -0.005 0.833 4213 848 ' '
6 0.333 0.667 0.274 86 36 ' '
7 0.333 0.667 0.060 89 32 ' '
8 0.667 0.333 0.940 89 37 ' '
9 0.667 0.333 0.726 86 32 ' '
